data_7127766
loop_
_publ_author_name
'Espinosa-Jalapa, Noel Angel'
'Berg, Nele'
'Seidl, Michael'
'Shenderovich, Ilya G.'
'Gschwind, Ruth M.'
'Bauer, Jonathan O.'

_publ_section_title
;
 Complexation behaviour of LiCl and LiPF<sub>6</sub>- model studies in the
 solid-state and in solution using a bidentate picolyl-based ligand.
;
_journal_issue 87
_journal_name_full 'Chemical communications (Cambridge, England)'
_journal_page_first 13335
_journal_page_last 13338
_journal_paper_doi 10.1039/d0cc05682k
_journal_volume 56
_journal_year 2020
_chemical_formula_moiety 'C48 H44 F12 Li2 N4 P2 Si2, 0.7(C1 H2 Cl2)'
_chemical_formula_sum 'C48.7 H45.4 Cl1.4 F12 Li2 N4 P2 Si2'
_chemical_formula_weight 1096.32
_space_group_crystal_system monoclinic
_space_group_IT_number 14
_space_group_name_Hall '-P 2yn'
_space_group_name_H-M_alt 'P 1 21/n 1'
_atom_sites_solution_hydrogens geom
_atom_sites_solution_primary dual
_audit_creation_date 2020-07-16
_audit_creation_method
;
Olex2 1.3-alpha
(compiled 2020.06.28 svn.raecde09e for OlexSys, GUI svn.r6132)
;
_audit_update_record
;
2020-07-22 deposited with the CCDC.	2020-10-15 downloaded from the CCDC.
;
_cell_angle_alpha 90
_cell_angle_beta 100.7840(10)
_cell_angle_gamma 90
_cell_formula_units_Z 4
_cell_length_a 10.57120(10)
_cell_length_b 18.1992(2)
_cell_length_c 27.2894(3)
_cell_measurement_reflns_used 12030
_cell_measurement_temperature 123.15
_cell_measurement_theta_max 71.5640
_cell_measurement_theta_min 4.0830
_cell_volume 5157.42(10)
_computing_cell_refinement 'CrysAlisPro 1.171.41.76a (Rigaku OD, 2020)'
_computing_data_collection 'CrysAlisPro 1.171.41.76a (Rigaku OD, 2020)'
_computing_data_reduction 'CrysAlisPro 1.171.41.76a (Rigaku OD, 2020)'
_computing_molecular_graphics 'Olex2 1.3-alpha (Dolomanov et al., 2009)'
_computing_publication_material 'Olex2 1.3-alpha (Dolomanov et al., 2009)'
_computing_structure_refinement 'SHELXL 2018/3 (Sheldrick, 2015)'
_computing_structure_solution 'SHELXT  (Sheldrick, 2015)'
_diffrn_ambient_temperature 123.15
_diffrn_detector 'CCD plate'
_diffrn_detector_area_resol_mean 5.2548
_diffrn_detector_type AtlasS2
_diffrn_measured_fraction_theta_full 0.984
_diffrn_measured_fraction_theta_max 0.956
_diffrn_measurement_details
;
List of Runs (angles in degrees, time in seconds):

  # Type    Start    End  Width  t~exp~   \w     \q     \k     \f   Frames
#--------------------------------------------------------------------------
  1  \w    -42.00  27.00   1.00   11.00    --   40.72 -19.00 120.00   69
  2  \w    -42.00  27.00   1.00   11.00    --   40.72 -19.00  60.00   69
  3  \w    -40.00  23.00   1.00   11.00    --   40.72 -19.00-180.00   63
  4  \w     85.00 175.00   1.00   50.00    --  104.78  61.00 -90.00   90
  5  \w     80.00 177.00   1.00   50.00    --  104.78  77.00-180.00   97
  6  \w     76.00 157.00   1.00   50.00    --  104.78  45.00-120.00   81
  7  \w     37.00  83.00   1.00   50.00    --  104.78-111.00 150.00   46
  8  \w     30.00  82.00   1.00   50.00    --  104.78-111.00 120.00   52
  9  \w     26.00  71.00   1.00   50.00    --  104.78 -95.00-180.00   45
 10  \w     40.00  68.00   1.00   50.00    --  104.78 -61.00-150.00   28
;
_diffrn_measurement_device 'four-circle diffractometer'
_diffrn_measurement_device_type 'Xcalibur, AtlasS2, Gemini ultra'
_diffrn_measurement_method '\w scans'
_diffrn_orient_matrix_type 'CrysAlisPro convention (1999,Acta A55,543-557)'
_diffrn_orient_matrix_UB_11 0.1460156000
_diffrn_orient_matrix_UB_12 -0.0121477000
_diffrn_orient_matrix_UB_13 0.0047128000
_diffrn_orient_matrix_UB_21 0.0261742000
_diffrn_orient_matrix_UB_22 0.0696348000
_diffrn_orient_matrix_UB_23 0.0323793000
_diffrn_orient_matrix_UB_31 0.0012031000
_diffrn_orient_matrix_UB_32 -0.0465033000
_diffrn_orient_matrix_UB_33 0.0472714000
_diffrn_radiation_monochromator mirror
_diffrn_radiation_probe x-ray
_diffrn_radiation_type 'Cu K\a'
_diffrn_radiation_wavelength 1.54184
_diffrn_reflns_av_R_equivalents 0.0171
_diffrn_reflns_av_unetI/netI 0.0230
_diffrn_reflns_Laue_measured_fraction_full 0.984
_diffrn_reflns_Laue_measured_fraction_max 0.956
_diffrn_reflns_limit_h_max 12
_diffrn_reflns_limit_h_min -12
_diffrn_reflns_limit_k_max 21
_diffrn_reflns_limit_k_min -19
_diffrn_reflns_limit_l_max 33
_diffrn_reflns_limit_l_min -23
_diffrn_reflns_number 18202
_diffrn_reflns_point_group_measured_fraction_full 0.984
_diffrn_reflns_point_group_measured_fraction_max 0.956
_diffrn_reflns_theta_full 67.684
_diffrn_reflns_theta_max 71.860
_diffrn_reflns_theta_min 4.096
_diffrn_source 'fine-focus sealed X-ray tube'
_diffrn_source_type 'Enhance Ultra (Cu) X-ray Source'
_exptl_absorpt_coefficient_mu 2.600
_exptl_absorpt_correction_T_max 0.846
_exptl_absorpt_correction_T_min 0.365
_exptl_absorpt_correction_type analytical
_exptl_absorpt_process_details
;
CrysAlisPro 1.171.41.76a (Rigaku Oxford Diffraction, 2020)
Analytical numeric absorption correction using a multifaceted crystal
model based on expressions derived by R.C. Clark & J.S. Reid.
(Clark, R. C. & Reid, J. S. (1995). Acta Cryst. A51, 887-897)
Empirical absorption correction using spherical harmonics,
implemented in SCALE3 ABSPACK scaling algorithm.
;
_exptl_crystal_colour 'clear colourless'
_exptl_crystal_colour_lustre clear
_exptl_crystal_colour_primary colourless
_exptl_crystal_density_diffrn 1.412
_exptl_crystal_description plate
_exptl_crystal_F_000 2246
_exptl_crystal_recrystallization_method 'Re-crystallisation from solvent: Dichloromethane/Pentane'
_exptl_crystal_size_max 0.634
_exptl_crystal_size_mid 0.334
_exptl_crystal_size_min 0.082
_refine_diff_density_max 0.474
_refine_diff_density_min -0.360
_refine_diff_density_rms 0.045
_refine_ls_extinction_method none
_refine_ls_goodness_of_fit_ref 1.022
_refine_ls_hydrogen_treatment constr
_refine_ls_matrix_type full
_refine_ls_number_parameters 677
_refine_ls_number_reflns 9665
_refine_ls_number_restraints 51
_refine_ls_restrained_S_all 1.022
_refine_ls_R_factor_all 0.0376
_refine_ls_R_factor_gt 0.0348
_refine_ls_shift/su_max 0.002
_refine_ls_shift/su_mean 0.000
_refine_ls_structure_factor_coef Fsqd
_refine_ls_weighting_details 'w=1/[\s^2^(Fo^2^)+(0.0453P)^2^+2.5924P] where P=(Fo^2^+2Fc^2^)/3'
_refine_ls_weighting_scheme calc
_refine_ls_wR_factor_gt 0.0888
_refine_ls_wR_factor_ref 0.0910
_reflns_Friedel_coverage 0.000
_reflns_number_gt 8917
_reflns_number_total 9665
_reflns_threshold_expression 'I > 2\s(I)'
_cod_data_source_file d0cc05682k2.cif
_cod_data_source_block rx_318_mp_abs_ana
_cod_original_formula_sum 'C48.70 H45.40 Cl1.40 F12 Li2 N4 P2 Si2'
_cod_database_code 7127766
_shelx_shelxl_version_number 2018/3
_chemical_oxdiff_formula C48.6H45.1Cl1.1F12Li2N4P2Si2
_shelx_space_group_comment
;
The symmetry employed for this shelxl refinement is uniquely defined
by the following loop, which should always be used as a source of
symmetry information in preference to the above space-group names.
They are only intended as comments.
;
_reflns_odcompleteness_completeness 98.28
_reflns_odcompleteness_iscentric 1
_reflns_odcompleteness_theta 66.97
_olex2_refinement_description
;
1. Fixed Uiso
 At 1.2 times of:
  All C(H) groups, All C(H,H) groups
2. Restrained distances
 C23A-C22 \\sim C23B-C22 \\sim C24B-C23B \\sim C23A-C24A \\sim C24A-C19 \\sim
C24B-C19
 with sigma of 0.02
3. Uiso/Uaniso restraints and constraints
C23B \\sim C23A \\sim C24B \\sim C24A: within 1.7A with sigma of 0.02 and sigma
for terminal atoms of 0.04 within 1.7A
4. Others
 Sof(H22A)=Sof(C23B)=Sof(H23B)=Sof(C24B)=Sof(H24B)=1-FVAR(1)
 Sof(H22)=Sof(C24A)=Sof(H24A)=Sof(C23A)=Sof(H23A)=FVAR(1)
 Fixed Sof: Cl2(0.7) Cl1(0.7) C49(0.7) H49A(0.7) H49B(0.7)
5.a Secondary CH2 refined with riding coordinates:
 C12(H12A,H12B), C36(H36A,H36B), C6(H6A,H6B), C30(H30A,H30B), C49(H49A,H49B)
5.b Aromatic/amide H refined with riding coordinates:
 C1(H1), C4(H4), C7(H7), C10(H10), C14(H14), C2(H2), C38(H38), C48(H48),
 C42(H42), C8(H8), C9(H9), C20(H20), C3(H3), C25(H25), C15(H15), C34(H34),
 C46(H46), C18(H18), C31(H31), C28(H28), C39(H39), C44(H44), C26(H26), C41(H41),
  C21(H21), C47(H47), C40(H40), C27(H27), C16(H16), C32(H32), C33(H33),
 C22(H22), C22(H22A), C45(H45), C24A(H24A), C17(H17), C23A(H23A), C23B(H23B),
 C24B(H24B)
;
_olex2_submission_special_instructions 'No special instructions were received'
_oxdiff_exptl_absorpt_empirical_details
;
Empirical correction (ABSPACK) includes:
- Absorption correction using spherical harmonics
- Frame scaling
;
_oxdiff_exptl_absorpt_empirical_full_max 1.405
_oxdiff_exptl_absorpt_empirical_full_min 0.715

loop_
_space_group_symop_operation_xyz
'x, y, z'
'-x+1/2, y+1/2, -z+1/2'
'-x, -y, -z'
'x-1/2, -y-1/2, z-1/2'

loop_
_atom_site_label
_atom_site_type_symbol
_atom_site_fract_x
_atom_site_fract_y
_atom_site_fract_z
_atom_site_U_iso_or_equiv
_atom_site_adp_type
_atom_site_occupancy
_atom_site_site_symmetry_order
_atom_site_calc_flag
_atom_site_refinement_flags_posn
_atom_site_refinement_flags_adp
_atom_site_refinement_flags_occupancy
_atom_site_disorder_assembly
_atom_site_disorder_group
P1 P 0.58166(4) 0.26429(2) 0.51853(2) 0.02385(9) Uani 1 1 d . . . . .
P2 P 0.74818(4) 0.16931(2) 0.36436(2) 0.02788(10) Uani 1 1 d . . . . .
Si2 Si 0.39951(4) 0.49272(2) 0.35690(2) 0.02154(9) Uani 1 1 d . . . . .
Si1 Si 0.98323(4) 0.09706(2) 0.62425(2) 0.02362(10) Uani 1 1 d . . . . .
Cl2 Cl 0.24068(6) 0.29815(3) 0.19399(2) 0.03584(13) Uani 0.7 1 d . . P . .
Cl1 Cl 0.42587(7) 0.20738(4) 0.26037(2) 0.04229(15) Uani 0.7 1 d . . P . .
F1 F 0.66071(9) 0.18883(5) 0.51276(4) 0.0346(2) Uani 1 1 d . . . . .
F3 F 0.50371(11) 0.33796(6) 0.52233(5) 0.0439(3) Uani 1 1 d . . . . .
F6 F 0.45961(10) 0.21645(6) 0.52192(5) 0.0441(3) Uani 1 1 d . . . . .
F2 F 0.53713(11) 0.26528(7) 0.45841(4) 0.0444(3) Uani 1 1 d . . . . .
F5 F 0.70594(10) 0.30986(6) 0.51243(5) 0.0446(3) Uani 1 1 d . . . . .
F4 F 0.62922(13) 0.26098(7) 0.57673(4) 0.0488(3) Uani 1 1 d . . . . .
F7 F 0.64796(11) 0.23694(7) 0.36384(5) 0.0498(3) Uani 1 1 d . . . . .
F8 F 0.79539(13) 0.18339(8) 0.42370(4) 0.0541(3) Uani 1 1 d . . . . .
F12 F 0.85211(12) 0.22782(7) 0.35493(5) 0.0523(3) Uani 1 1 d . . . . .
F10 F 0.69889(13) 0.15882(8) 0.30695(4) 0.0582(4) Uani 1 1 d . . . . .
N2 N 0.81380(13) 0.05347(7) 0.50898(5) 0.0253(3) Uani 1 1 d . . . . .
N1 N 0.97972(12) 0.22279(7) 0.52167(5) 0.0248(3) Uani 1 1 d . . . . .
N3 N 0.36790(13) 0.30046(7) 0.36373(5) 0.0291(3) Uani 1 1 d . . . . .
N4 N 0.66610(13) 0.39759(7) 0.40973(5) 0.0282(3) Uani 1 1 d . . . . .
C5 C 1.02364(14) 0.22622(8) 0.57122(6) 0.0250(3) Uani 1 1 d . . . . .
C43 C 0.49852(15) 0.56324(9) 0.33110(5) 0.0245(3) Uani 1 1 d . . . . .
C29 C 0.30846(15) 0.34705(9) 0.32865(6) 0.0269(3) Uani 1 1 d . . . . .
C11 C 0.89559(15) 0.00995(8) 0.53985(5) 0.0238(3) Uani 1 1 d . . . . .
C35 C 0.62160(15) 0.45888(9) 0.42838(6) 0.0262(3) Uani 1 1 d . . . . .
C12 C 1.01655(15) 0.04354(9) 0.56867(6) 0.0252(3) Uani 1 1 d . . . . .
H12A H 1.054475 0.076744 0.546565 0.030 Uiso 1 1 calc R U . . .
H12B H 1.079851 0.004249 0.580266 0.030 Uiso 1 1 calc R U . . .
C1 C 1.05263(16) 0.25266(9) 0.49129(6) 0.0285(3) Uani 1 1 d . . . . .
H1 H 1.021058 0.251227 0.456341 0.034 Uiso 1 1 calc R U . . .
C37 C 0.23537(15) 0.53039(8) 0.35820(6) 0.0242(3) Uani 1 1 d . . . . .
C36 C 0.47861(15) 0.46703(9) 0.42283(6) 0.0265(3) Uani 1 1 d . . . . .
H36A H 0.459491 0.505410 0.446105 0.032 Uiso 1 1 calc R U . . .
H36B H 0.441592 0.420180 0.432037 0.032 Uiso 1 1 calc R U . . .
C13 C 1.12811(15) 0.09989(9) 0.67574(6) 0.0266(3) Uani 1 1 d . . . . .
C4 C 1.14401(15) 0.25653(9) 0.59074(7) 0.0295(3) Uani 1 1 d . . . . .
H4 H 1.174753 0.256858 0.625756 0.035 Uiso 1 1 calc R U . . .
C7 C 0.70239(16) 0.02375(9) 0.48500(6) 0.0297(3) Uani 1 1 d . . . . .
H7 H 0.644645 0.054299 0.463100 0.036 Uiso 1 1 calc R U . . .
C6 C 0.93949(15) 0.19500(9) 0.60449(6) 0.0260(3) Uani 1 1 d . . . . .
H6A H 0.848772 0.196407 0.586794 0.031 Uiso 1 1 calc R U . . .
H6B H 0.946516 0.226141 0.634619 0.031 Uiso 1 1 calc R U . . .
C10 C 0.86656(16) -0.06393(9) 0.54695(6) 0.0286(3) Uani 1 1 d . . . . .
H10 H 0.925656 -0.093844 0.568785 0.034 Uiso 1 1 calc R U . . .
C30 C 0.38693(15) 0.40961(8) 0.31452(6) 0.0251(3) Uani 1 1 d . . . . .
H30A H 0.348868 0.425360 0.280199 0.030 Uiso 1 1 calc R U . . .
H30B H 0.474952 0.391450 0.314021 0.030 Uiso 1 1 calc R U . . .
C14 C 1.11815(16) 0.13800(10) 0.71933(6) 0.0315(3) Uani 1 1 d . . . . .
H14 H 1.040093 0.162715 0.721279 0.038 Uiso 1 1 calc R U . . .
C2 C 1.17067(16) 0.28522(9) 0.50816(7) 0.0324(4) Uani 1 1 d . . . . .
H2 H 1.218138 0.306548 0.485461 0.039 Uiso 1 1 calc R U . . .
C38 C 0.13962(16) 0.52972(10) 0.31532(6) 0.0324(4) Uani 1 1 d . . . . .
H38 H 0.157591 0.508141 0.285672 0.039 Uiso 1 1 calc R U . . .
C19 C 0.84736(16) 0.04945(10) 0.64665(6) 0.0290(3) Uani 1 1 d D . . . .
C48 C 0.58464(16) 0.54406(10) 0.30017(7) 0.0335(4) Uani 1 1 d . . . . .
H48 H 0.596740 0.493672 0.293217 0.040 Uiso 1 1 calc R U . . .
C42 C 0.20553(17) 0.56352(9) 0.40073(6) 0.0317(4) Uani 1 1 d . . . . .
H42 H 0.268498 0.564716 0.430534 0.038 Uiso 1 1 calc R U . . .
C8 C 0.66727(17) -0.04851(10) 0.49040(7) 0.0334(4) Uani 1 1 d . . . . .
H8 H 0.587498 -0.067045 0.472892 0.040 Uiso 1 1 calc R U . . .
C9 C 0.75196(17) -0.09311(9) 0.52215(7) 0.0323(4) Uani 1 1 d . . . . .
H9 H 0.731314 -0.143130 0.526764 0.039 Uiso 1 1 calc R U . . .
C20 C 0.87458(17) -0.00720(9) 0.68105(6) 0.0325(4) Uani 1 1 d . . . . .
H20 H 0.961551 -0.017459 0.695705 0.039 Uiso 1 1 calc R U . . .
C3 C 1.21809(16) 0.28599(9) 0.55898(7) 0.0335(4) Uani 1 1 d . . . . .
H3 H 1.300285 0.306458 0.571806 0.040 Uiso 1 1 calc R U . . .
C25 C 0.29992(18) 0.24282(10) 0.37626(7) 0.0360(4) Uani 1 1 d . . . . .
H25 H 0.342207 0.209424 0.400703 0.043 Uiso 1 1 calc R U . . .
C15 C 1.21938(18) 0.14065(10) 0.75983(7) 0.0357(4) Uani 1 1 d . . . . .
H15 H 1.210384 0.166900 0.789072 0.043 Uiso 1 1 calc R U . . .
C34 C 0.70471(17) 0.51424(10) 0.45028(7) 0.0352(4) Uani 1 1 d . . . . .
H34 H 0.671535 0.556741 0.463663 0.042 Uiso 1 1 calc R U . . .
C46 C 0.63820(18) 0.67058(11) 0.28956(7) 0.0388(4) Uani 1 1 d . . . . .
H46 H 0.683355 0.707024 0.274780 0.047 Uiso 1 1 calc R U . . .
C18 C 1.24478(17) 0.06527(11) 0.67398(7) 0.0377(4) Uani 1 1 d . . . . .
H18 H 1.255222 0.039707 0.644643 0.045 Uiso 1 1 calc R U . . .
C31 C 0.79409(17) 0.39155(10) 0.41218(7) 0.0362(4) Uani 1 1 d . . . . .
H31 H 0.826040 0.348448 0.399080 0.043 Uiso 1 1 calc R U . . .
C28 C 0.17928(17) 0.33696(10) 0.30655(7) 0.0367(4) Uani 1 1 d . . . . .
H28 H 0.138199 0.370765 0.282138 0.044 Uiso 1 1 calc R U . . .
C39 C 0.01882(17) 0.55983(11) 0.31501(7) 0.0382(4) Uani 1 1 d . . . . .
H39 H -0.045064 0.558230 0.285485 0.046 Uiso 1 1 calc R U . . .
C44 C 0.4879(2) 0.63737(10) 0.34154(7) 0.0400(4) Uani 1 1 d . . . . .
H44 H 0.431654 0.652262 0.363055 0.048 Uiso 1 1 calc R U . . .
C26 C 0.17280(19) 0.22972(11) 0.35561(8) 0.0412(4) Uani 1 1 d . . . . .
H26 H 0.128649 0.188480 0.365569 0.049 Uiso 1 1 calc R U . . .
C41 C 0.08543(19) 0.59480(11) 0.40029(7) 0.0399(4) Uani 1 1 d . . . . .
H41 H 0.067779 0.618135 0.429418 0.048 Uiso 1 1 calc R U . . .
C21 C 0.7763(2) -0.04922(11) 0.69442(8) 0.0427(4) Uani 1 1 d . . . . .
H21 H 0.796840 -0.087594 0.718181 0.051 Uiso 1 1 calc R U . . .
C47 C 0.65306(17) 0.59717(11) 0.27933(7) 0.0388(4) Uani 1 1 d . . . . .
H47 H 0.710170 0.582863 0.258000 0.047 Uiso 1 1 calc R U . . .
C40 C -0.00844(17) 0.59210(10) 0.35764(8) 0.0388(4) Uani 1 1 d . . . . .
H40 H -0.091274 0.612341 0.357640 0.047 Uiso 1 1 calc R U . . .
C27 C 0.11139(18) 0.27808(11) 0.32010(8) 0.0422(4) Uani 1 1 d . . . . .
H27 H 0.023592 0.270938 0.305191 0.051 Uiso 1 1 calc R U . . .
C16 C 1.33320(18) 0.10493(11) 0.75736(7) 0.0406(4) Uani 1 1 d . . . . .
H16 H 1.402486 0.106056 0.785097 0.049 Uiso 1 1 calc R U . . .
C32 C 0.88109(18) 0.44451(11) 0.43266(8) 0.0448(5) Uani 1 1 d . . . . .
H32 H 0.970588 0.438328 0.433242 0.054 Uiso 1 1 calc R U . . .
C33 C 0.83534(19) 0.50673(11) 0.45231(8) 0.0446(5) Uani 1 1 d . . . . .
H33 H 0.893127 0.543964 0.467070 0.054 Uiso 1 1 calc R U . . .
C22 C 0.6499(2) -0.03567(13) 0.67355(8) 0.0471(5) Uani 1 1 d D . . . .
H22 H 0.583179 -0.061824 0.684937 0.057 Uiso 0.71(2) 1 calc R U P A 1
H22A H 0.583655 -0.070096 0.675777 0.057 Uiso 0.29(2) 1 calc R U P A 2
C45 C 0.5578(2) 0.69042(11) 0.32121(8) 0.0468(5) Uani 1 1 d . . . . .
H45 H 0.549578 0.740725 0.329368 0.056 Uiso 1 1 calc R U . . .
C24A C 0.7177(5) 0.0577(4) 0.6230(2) 0.0313(10) Uani 0.71(2) 1 d D U P A 1
H24A H 0.696553 0.093148 0.597263 0.038 Uiso 0.71(2) 1 calc R U P A 1
C17 C 1.34629(19) 0.06767(13) 0.71469(8) 0.0474(5) Uani 1 1 d . . . . .
H17 H 1.424966 0.043458 0.712986 0.057 Uiso 1 1 calc R U . . .
C23A C 0.6197(6) 0.0156(3) 0.6363(2) 0.0369(11) Uani 0.71(2) 1 d D U P A 1
H23A H 0.533014 0.022126 0.619791 0.044 Uiso 0.71(2) 1 calc R U P A 1
C49 C 0.2783(3) 0.20974(15) 0.21833(12) 0.0452(7) Uani 0.7 1 d . . P . .
H49A H 0.209009 0.192903 0.235561 0.054 Uiso 0.7 1 calc R U P . .
H49B H 0.281940 0.175341 0.190526 0.054 Uiso 0.7 1 calc R U P . .
Li2 Li 0.5571(3) 0.30454(15) 0.39627(10) 0.0283(5) Uani 1 1 d . . . . .
Li1 Li 0.8207(3) 0.16369(14) 0.49292(10) 0.0268(5) Uani 1 1 d . . . . .
C23B C 0.6233(17) 0.0331(10) 0.6483(8) 0.054(4) Uani 0.29(2) 1 d D U P A 2
H23B H 0.536610 0.049731 0.640562 0.065 Uiso 0.29(2) 1 calc R U P A 2
C24B C 0.7200(11) 0.0772(13) 0.6343(8) 0.043(3) Uani 0.29(2) 1 d D U P A 2
H24B H 0.701177 0.122803 0.617633 0.052 Uiso 0.29(2) 1 calc R U P A 2
F9 F 0.85170(15) 0.10662(7) 0.36587(6) 0.0710(4) Uani 1 1 d . . . . .
F11 F 0.64403(15) 0.11425(8) 0.37588(6) 0.0697(4) Uani 1 1 d . . . . .

loop_
_atom_site_aniso_label
_atom_site_aniso_U_11
_atom_site_aniso_U_22
_atom_site_aniso_U_33
_atom_site_aniso_U_23
_atom_site_aniso_U_13
_atom_site_aniso_U_12
P1 0.02097(19) 0.02357(19) 0.0269(2) -0.00145(14) 0.00426(15) 0.00285(14)
P2 0.0298(2) 0.0261(2) 0.0269(2) 0.00075(15) 0.00333(16) 0.00353(16)
Si2 0.02121(19) 0.01999(19) 0.02304(19) 0.00021(15) 0.00320(15) 0.00103(15)
Si1 0.01946(19) 0.0270(2) 0.0240(2) 0.00078(15) 0.00303(15) 0.00049(15)
Cl2 0.0462(3) 0.0331(3) 0.0291(3) 0.0043(2) 0.0094(2) -0.0029(2)
Cl1 0.0485(4) 0.0367(3) 0.0376(3) -0.0014(2) -0.0024(3) -0.0014(3)
F1 0.0282(5) 0.0302(5) 0.0461(6) -0.0067(4) 0.0088(4) 0.0069(4)
F3 0.0426(6) 0.0299(5) 0.0602(7) 0.0015(5) 0.0119(5) 0.0138(5)
F6 0.0285(5) 0.0374(6) 0.0703(8) 0.0065(5) 0.0196(5) -0.0015(4)
F2 0.0481(6) 0.0538(7) 0.0285(5) 0.0025(5) -0.0002(4) -0.0022(5)
F5 0.0312(5) 0.0404(6) 0.0611(7) -0.0035(5) 0.0060(5) -0.0108(5)
F4 0.0658(8) 0.0500(7) 0.0288(5) -0.0038(5) 0.0047(5) 0.0163(6)
F7 0.0417(6) 0.0528(7) 0.0555(7) -0.0165(6) 0.0106(5) 0.0184(5)
F8 0.0570(7) 0.0744(9) 0.0272(5) 0.0044(5) -0.0015(5) -0.0226(6)
F12 0.0440(6) 0.0564(7) 0.0624(8) 0.0139(6) 0.0255(6) -0.0026(6)
F10 0.0667(8) 0.0736(9) 0.0312(6) -0.0133(6) 0.0012(5) 0.0269(7)
N2 0.0250(6) 0.0223(6) 0.0282(6) 0.0006(5) 0.0043(5) 0.0012(5)
N1 0.0217(6) 0.0212(6) 0.0314(7) -0.0002(5) 0.0048(5) 0.0016(5)
N3 0.0261(7) 0.0237(7) 0.0369(7) -0.0006(6) 0.0043(6) -0.0012(5)
N4 0.0264(7) 0.0222(6) 0.0344(7) 0.0022(5) 0.0012(5) 0.0014(5)
C5 0.0213(7) 0.0194(7) 0.0339(8) -0.0012(6) 0.0045(6) 0.0035(6)
C43 0.0241(7) 0.0254(8) 0.0220(7) 0.0004(6) -0.0007(6) -0.0012(6)
C29 0.0252(8) 0.0225(7) 0.0327(8) -0.0054(6) 0.0045(6) 0.0006(6)
C11 0.0251(7) 0.0231(7) 0.0242(7) -0.0005(6) 0.0073(6) 0.0031(6)
C35 0.0288(8) 0.0235(7) 0.0242(7) 0.0034(6) -0.0006(6) 0.0011(6)
C12 0.0231(7) 0.0246(7) 0.0278(8) 0.0010(6) 0.0044(6) 0.0024(6)
C1 0.0273(8) 0.0244(8) 0.0351(8) 0.0025(6) 0.0090(7) 0.0024(6)
C37 0.0234(7) 0.0192(7) 0.0303(8) 0.0014(6) 0.0060(6) 0.0002(6)
C36 0.0282(8) 0.0263(8) 0.0241(7) 0.0010(6) 0.0026(6) 0.0026(6)
C13 0.0231(7) 0.0276(8) 0.0280(8) 0.0027(6) 0.0022(6) -0.0012(6)
C4 0.0237(8) 0.0269(8) 0.0366(9) -0.0055(7) 0.0019(6) 0.0021(6)
C7 0.0266(8) 0.0271(8) 0.0332(8) 0.0016(6) 0.0003(6) 0.0024(6)
C6 0.0216(7) 0.0275(8) 0.0286(8) -0.0008(6) 0.0041(6) 0.0027(6)
C10 0.0314(8) 0.0232(8) 0.0312(8) 0.0028(6) 0.0059(6) 0.0034(6)
C30 0.0237(7) 0.0236(7) 0.0277(7) -0.0027(6) 0.0040(6) 0.0006(6)
C14 0.0270(8) 0.0351(9) 0.0318(8) -0.0006(7) 0.0041(7) 0.0006(7)
C2 0.0278(8) 0.0258(8) 0.0462(10) 0.0018(7) 0.0139(7) -0.0008(6)
C38 0.0298(8) 0.0358(9) 0.0305(8) -0.0038(7) 0.0027(7) 0.0058(7)
C19 0.0271(8) 0.0351(9) 0.0253(7) -0.0015(6) 0.0060(6) -0.0037(7)
C48 0.0278(8) 0.0304(8) 0.0442(10) 0.0027(7) 0.0112(7) 0.0017(7)
C42 0.0311(8) 0.0305(8) 0.0325(8) -0.0047(7) 0.0031(7) 0.0040(7)
C8 0.0290(8) 0.0305(8) 0.0394(9) -0.0027(7) 0.0031(7) -0.0054(7)
C9 0.0366(9) 0.0219(8) 0.0394(9) 0.0002(7) 0.0099(7) -0.0039(7)
C20 0.0337(9) 0.0306(8) 0.0341(9) -0.0031(7) 0.0087(7) -0.0025(7)
C3 0.0223(8) 0.0263(8) 0.0518(10) -0.0060(7) 0.0065(7) -0.0034(6)
C25 0.0342(9) 0.0289(9) 0.0442(10) 0.0049(7) 0.0056(8) -0.0044(7)
C15 0.0363(9) 0.0377(10) 0.0317(9) -0.0053(7) 0.0028(7) -0.0076(8)
C34 0.0355(9) 0.0274(8) 0.0392(9) -0.0041(7) -0.0022(7) 0.0008(7)
C46 0.0353(9) 0.0409(10) 0.0377(9) 0.0095(8) 0.0006(7) -0.0146(8)
C18 0.0289(9) 0.0455(10) 0.0364(9) -0.0082(8) 0.0000(7) 0.0081(8)
C31 0.0275(8) 0.0275(8) 0.0513(11) 0.0000(7) 0.0017(7) 0.0042(7)
C28 0.0267(8) 0.0326(9) 0.0480(10) 0.0009(8) -0.0004(7) -0.0002(7)
C39 0.0284(9) 0.0396(10) 0.0426(10) -0.0052(8) -0.0037(7) 0.0056(7)
C44 0.0518(11) 0.0295(9) 0.0435(10) -0.0088(8) 0.0212(9) -0.0088(8)
C26 0.0356(10) 0.0348(10) 0.0535(11) 0.0016(8) 0.0092(8) -0.0103(8)
C41 0.0379(10) 0.0399(10) 0.0433(10) -0.0118(8) 0.0110(8) 0.0095(8)
C21 0.0509(11) 0.0359(10) 0.0442(10) 0.0006(8) 0.0165(9) -0.0103(9)
C47 0.0286(9) 0.0464(11) 0.0429(10) 0.0072(8) 0.0106(7) -0.0020(8)
C40 0.0271(8) 0.0340(9) 0.0550(11) -0.0075(8) 0.0069(8) 0.0074(7)
C27 0.0255(8) 0.0410(10) 0.0579(12) -0.0017(9) 0.0022(8) -0.0066(8)
C16 0.0287(9) 0.0479(11) 0.0395(10) -0.0011(8) -0.0083(7) -0.0046(8)
C32 0.0257(9) 0.0385(10) 0.0666(13) -0.0024(9) -0.0009(8) -0.0007(7)
C33 0.0338(10) 0.0360(10) 0.0583(12) -0.0079(9) -0.0061(9) -0.0067(8)
C22 0.0420(11) 0.0591(13) 0.0435(11) -0.0055(9) 0.0164(9) -0.0222(10)
C45 0.0602(13) 0.0266(9) 0.0558(12) -0.0062(8) 0.0165(10) -0.0112(9)
C24A 0.0269(15) 0.040(2) 0.027(2) -0.0055(15) 0.0043(12) -0.0033(12)
C17 0.0283(9) 0.0595(13) 0.0500(11) -0.0064(10) -0.0041(8) 0.0104(9)
C23A 0.0278(16) 0.054(2) 0.029(2) -0.0104(16) 0.0051(16) -0.0119(14)
C49 0.0426(15) 0.0311(13) 0.0580(17) 0.0041(12) -0.0009(13) -0.0052(11)
Li2 0.0243(13) 0.0235(13) 0.0362(14) -0.0016(11) 0.0032(11) 0.0023(10)
Li1 0.0241(13) 0.0243(13) 0.0313(13) 0.0000(10) 0.0028(10) -0.0008(10)
C23B 0.031(4) 0.100(9) 0.030(6) 0.001(6) 0.001(4) -0.018(6)
C24B 0.027(4) 0.069(8) 0.035(7) 0.018(6) 0.009(4) -0.001(5)
F9 0.0658(9) 0.0445(7) 0.0921(11) -0.0030(7) -0.0128(8) 0.0311(7)
F11 0.0689(9) 0.0689(9) 0.0668(9) 0.0070(7) 0.0005(7) -0.0420(8)

loop_
_atom_type_symbol
_atom_type_description
_atom_type_scat_dispersion_real
_atom_type_scat_dispersion_imag
_atom_type_scat_source
C C 0.0181 0.0091 'International Tables Vol C Tables 4.2.6.8 and 6.1.1.4'
H H 0.0000 0.0000 'International Tables Vol C Tables 4.2.6.8 and 6.1.1.4'
Cl Cl 0.3639 0.7018 'International Tables Vol C Tables 4.2.6.8 and 6.1.1.4'
F F 0.0727 0.0534 'International Tables Vol C Tables 4.2.6.8 and 6.1.1.4'
Li Li 0.0008 0.0003 'International Tables Vol C Tables 4.2.6.8 and 6.1.1.4'
N N 0.0311 0.0180 'International Tables Vol C Tables 4.2.6.8 and 6.1.1.4'
P P 0.2955 0.4335 'International Tables Vol C Tables 4.2.6.8 and 6.1.1.4'
Si Si 0.2541 0.3302 'International Tables Vol C Tables 4.2.6.8 and 6.1.1.4'

loop_
_exptl_crystal_face_index_h
_exptl_crystal_face_index_k
_exptl_crystal_face_index_l
_exptl_crystal_face_perp_dist
-1 -8 13 0.1363
2 10 5 0.2815
2 9 9 0.2951
1 1 17 0.2900
-2 -11 -4 0.2826
-1 -1 -17 0.2134
0 4 -17 0.1594
-6 1 12 0.0514
6 0 -12 0.0200
6 -5 -6 0.0903
-6 5 4 0.0902
1 7 -15 0.1213
7 1 -6 0.1192
3 10 -1 0.2493
0 -9 10 0.1354
3 -11 -1 0.1789
-5 7 11 0.1482
-6 4 9 0.0763

loop_
_geom_angle_atom_site_label_1
_geom_angle_atom_site_label_2
_geom_angle_atom_site_label_3
_geom_angle
_geom_angle_site_symmetry_1
_geom_angle_site_symmetry_3
_geom_angle_publ_flag
F3 P1 F1 178.25(6) . . ?
F3 P1 F2 90.04(6) . . ?
F3 P1 F5 90.88(6) . . ?
F6 P1 F1 88.87(6) . . ?
F6 P1 F3 91.27(6) . . ?
F6 P1 F2 88.83(7) . . ?
F6 P1 F5 176.73(7) . . ?
F6 P1 F4 91.73(7) . . ?
F2 P1 F1 88.21(6) . . ?
F5 P1 F1 88.90(6) . . ?
F5 P1 F2 88.70(6) . . ?
F4 P1 F1 89.57(6) . . ?
F4 P1 F3 92.17(6) . . ?
F4 P1 F2 177.70(7) . . ?
F4 P1 F5 90.65(7) . . ?
F7 P2 F8 88.13(7) . . ?
F12 P2 F7 87.72(7) . . ?
F12 P2 F8 87.87(7) . . ?
F10 P2 F7 89.38(7) . . ?
F10 P2 F8 177.50(8) . . ?
F10 P2 F12 91.75(8) . . ?
F10 P2 F9 92.14(8) . . ?
F9 P2 F7 176.89(8) . . ?
F9 P2 F8 90.33(8) . . ?
F9 P2 F12 89.52(8) . . ?
F11 P2 F7 90.27(8) . . ?
F11 P2 F8 89.83(7) . . ?
F11 P2 F12 176.99(8) . . ?
F11 P2 F10 90.46(8) . . ?
F11 P2 F9 92.43(10) . . ?
C43 Si2 C36 110.32(7) . . ?
C43 Si2 C30 107.33(7) . . ?
C37 Si2 C43 109.94(7) . . ?
C37 Si2 C36 108.55(7) . . ?
C37 Si2 C30 110.16(7) . . ?
C30 Si2 C36 110.54(7) . . ?
C12 Si1 C6 109.18(7) . . ?
C13 Si1 C12 111.51(7) . . ?
C13 Si1 C6 108.01(7) . . ?
C19 Si1 C12 107.01(7) . . ?
C19 Si1 C13 109.66(7) . . ?
C19 Si1 C6 111.50(7) . . ?
P1 F1 Li1 136.10(10) . . ?
P1 F2 Li2 148.62(11) . . ?
P2 F7 Li2 151.92(12) . . ?
P2 F8 Li1 157.80(12) . . ?
C11 N2 C7 117.89(14) . . ?
C11 N2 Li1 131.52(13) . . ?
C7 N2 Li1 110.49(13) . . ?
C5 N1 C1 118.01(14) . . ?
C5 N1 Li1 121.24(13) . . ?
C1 N1 Li1 120.31(14) . . ?
C29 N3 C25 118.05(15) . . ?
C29 N3 Li2 125.39(14) . . ?
C25 N3 Li2 116.38(14) . . ?
C35 N4 Li2 121.96(13) . . ?
C31 N4 C35 117.87(15) . . ?
C31 N4 Li2 117.98(14) . . ?
N1 C5 C4 121.29(15) . . ?
N1 C5 C6 117.33(14) . . ?
C4 C5 C6 121.37(15) . . ?
C48 C43 Si2 121.92(12) . . ?
C44 C43 Si2 121.08(13) . . ?
C44 C43 C48 117.00(15) . . ?
N3 C29 C30 117.03(14) . . ?
N3 C29 C28 120.89(16) . . ?
C28 C29 C30 122.08(15) . . ?
N2 C11 C12 118.22(14) . . ?
N2 C11 C10 121.31(15) . . ?
C10 C11 C12 120.40(14) . . ?
N4 C35 C36 117.45(14) . . ?
N4 C35 C34 121.56(15) . . ?
C34 C35 C36 120.94(15) . . ?
Si1 C12 H12A 109.4 . . ?
Si1 C12 H12B 109.4 . . ?
C11 C12 Si1 111.22(10) . . ?
C11 C12 H12A 109.4 . . ?
C11 C12 H12B 109.4 . . ?
H12A C12 H12B 108.0 . . ?
N1 C1 H1 118.2 . . ?
N1 C1 C2 123.60(16) . . ?
C2 C1 H1 118.2 . . ?
C38 C37 Si2 120.65(12) . . ?
C42 C37 Si2 121.91(12) . . ?
C42 C37 C38 117.35(15) . . ?
Si2 C36 H36A 109.2 . . ?
Si2 C36 H36B 109.2 . . ?
C35 C36 Si2 112.21(11) . . ?
C35 C36 H36A 109.2 . . ?
C35 C36 H36B 109.2 . . ?
H36A C36 H36B 107.9 . . ?
C14 C13 Si1 118.04(12) . . ?
C18 C13 Si1 124.44(13) . . ?
C18 C13 C14 117.50(15) . . ?
C5 C4 H4 120.1 . . ?
C3 C4 C5 119.79(16) . . ?
C3 C4 H4 120.1 . . ?
N2 C7 H7 118.1 . . ?
N2 C7 C8 123.89(15) . . ?
C8 C7 H7 118.1 . . ?
Si1 C6 H6A 109.0 . . ?
Si1 C6 H6B 109.0 . . ?
C5 C6 Si1 112.87(10) . . ?
C5 C6 H6A 109.0 . . ?
C5 C6 H6B 109.0 . . ?
H6A C6 H6B 107.8 . . ?
C11 C10 H10 120.1 . . ?
C9 C10 C11 119.81(15) . . ?
C9 C10 H10 120.1 . . ?
Si2 C30 H30A 108.4 . . ?
Si2 C30 H30B 108.4 . . ?
C29 C30 Si2 115.35(11) . . ?
C29 C30 H30A 108.4 . . ?
C29 C30 H30B 108.4 . . ?
H30A C30 H30B 107.5 . . ?
C13 C14 H14 119.2 . . ?
C15 C14 C13 121.68(16) . . ?
C15 C14 H14 119.2 . . ?
C1 C2 H2 120.9 . . ?
C1 C2 C3 118.30(16) . . ?
C3 C2 H2 120.9 . . ?
C37 C38 H38 119.2 . . ?
C39 C38 C37 121.55(16) . . ?
C39 C38 H38 119.2 . . ?
C20 C19 Si1 119.30(13) . . ?
C20 C19 C24A 116.7(3) . . ?
C20 C19 C24B 119.5(6) . . ?
C24A C19 Si1 122.7(3) . . ?
C24B C19 Si1 120.6(6) . . ?
C43 C48 H48 119.3 . . ?
C47 C48 C43 121.41(17) . . ?
C47 C48 H48 119.3 . . ?
C37 C42 H42 119.4 . . ?
C41 C42 C37 121.22(16) . . ?
C41 C42 H42 119.4 . . ?
C7 C8 H8 121.0 . . ?
C7 C8 C9 117.97(16) . . ?
C9 C8 H8 121.0 . . ?
C10 C9 C8 119.13(15) . . ?
C10 C9 H9 120.4 . . ?
C8 C9 H9 120.4 . . ?
C19 C20 H20 119.5 . . ?
C19 C20 C21 120.98(17) . . ?
C21 C20 H20 119.5 . . ?
C4 C3 C2 118.92(15) . . ?
C4 C3 H3 120.5 . . ?
C2 C3 H3 120.5 . . ?
N3 C25 H25 118.1 . . ?
N3 C25 C26 123.73(17) . . ?
C26 C25 H25 118.1 . . ?
C14 C15 H15 120.2 . . ?
C16 C15 C14 119.60(17) . . ?
C16 C15 H15 120.2 . . ?
C35 C34 H34 120.3 . . ?
C33 C34 C35 119.42(17) . . ?
C33 C34 H34 120.3 . . ?
C47 C46 H46 120.3 . . ?
C45 C46 H46 120.3 . . ?
C45 C46 C47 119.39(17) . . ?
C13 C18 H18 119.6 . . ?
C17 C18 C13 120.84(17) . . ?
C17 C18 H18 119.6 . . ?
N4 C31 H31 118.3 . . ?
N4 C31 C32 123.49(17) . . ?
C32 C31 H31 118.3 . . ?
C29 C28 H28 119.9 . . ?
C27 C28 C29 120.14(17) . . ?
C27 C28 H28 119.9 . . ?
C38 C39 H39 120.0 . . ?
C40 C39 C38 119.97(17) . . ?
C40 C39 H39 120.0 . . ?
C43 C44 H44 119.2 . . ?
C43 C44 C45 121.53(17) . . ?
C45 C44 H44 119.2 . . ?
C25 C26 H26 120.9 . . ?
C25 C26 C27 118.19(17) . . ?
C27 C26 H26 120.9 . . ?
C42 C41 H41 119.9 . . ?
C40 C41 C42 120.24(17) . . ?
C40 C41 H41 119.9 . . ?
C20 C21 H21 119.7 . . ?
C22 C21 C20 120.56(19) . . ?
C22 C21 H21 119.7 . . ?
C48 C47 H47 119.9 . . ?
C46 C47 C48 120.16(17) . . ?
C46 C47 H47 119.9 . . ?
C39 C40 C41 119.64(16) . . ?
C39 C40 H40 120.2 . . ?
C41 C40 H40 120.2 . . ?
C28 C27 C26 118.99(17) . . ?
C28 C27 H27 120.5 . . ?
C26 C27 H27 120.5 . . ?
C15 C16 H16 120.0 . . ?
C17 C16 C15 119.99(17) . . ?
C17 C16 H16 120.0 . . ?
C31 C32 H32 120.8 . . ?
C31 C32 C33 118.47(18) . . ?
C33 C32 H32 120.8 . . ?
C34 C33 C32 119.18(17) . . ?
C34 C33 H33 120.4 . . ?
C32 C33 H33 120.4 . . ?
C21 C22 H22 119.9 . . ?
C21 C22 H22A 121.8 . . ?
C21 C22 C23B 116.4(7) . . ?
C23A C22 C21 120.2(3) . . ?
C23A C22 H22 119.9 . . ?
C23B C22 H22A 121.8 . . ?
C46 C45 C44 120.46(18) . . ?
C46 C45 H45 119.8 . . ?
C44 C45 H45 119.8 . . ?
C19 C24A H24A 119.0 . . ?
C23A C24A C19 122.1(5) . . ?
C23A C24A H24A 119.0 . . ?
C18 C17 H17 119.8 . . ?
C16 C17 C18 120.37(18) . . ?
C16 C17 H17 119.8 . . ?
C22 C23A C24A 119.1(5) . . ?
C22 C23A H23A 120.5 . . ?
C24A C23A H23A 120.5 . . ?
Cl2 C49 H49A 109.1 . . ?
Cl2 C49 H49B 109.1 . . ?
Cl1 C49 Cl2 112.32(15) . . ?
Cl1 C49 H49A 109.1 . . ?
Cl1 C49 H49B 109.1 . . ?
H49A C49 H49B 107.9 . . ?
F2 Li2 N3 96.46(13) . . ?
F2 Li2 N4 107.84(14) . . ?
F7 Li2 F2 109.14(14) . . ?
F7 Li2 N3 108.54(14) . . ?
F7 Li2 N4 107.82(14) . . ?
N3 Li2 N4 125.80(14) . . ?
F1 Li1 N2 95.97(12) . . ?
F1 Li1 N1 118.29(14) . . ?
F8 Li1 F1 105.58(14) . . ?
F8 Li1 N2 113.17(14) . . ?
F8 Li1 N1 103.76(13) . . ?
N1 Li1 N2 119.66(14) . . ?
C22 C23B H23B 118.6 . . ?
C24B C23B C22 122.8(13) . . ?
C24B C23B H23B 118.6 . . ?
C19 C24B H24B 122.0 . . ?
C23B C24B C19 116.0(13) . . ?
C23B C24B H24B 122.0 . . ?

loop_
_geom_bond_atom_site_label_1
_geom_bond_atom_site_label_2
_geom_bond_distance
_geom_bond_site_symmetry_2
_geom_bond_publ_flag
P1 F1 1.6304(10) . ?
P1 F3 1.5874(10) . ?
P1 F6 1.5734(11) . ?
P1 F2 1.6200(11) . ?
P1 F5 1.5885(11) . ?
P1 F4 1.5749(11) . ?
P2 F7 1.6223(11) . ?
P2 F8 1.6233(11) . ?
P2 F12 1.5852(12) . ?
P2 F10 1.5675(12) . ?
P2 F9 1.5761(13) . ?
P2 F11 1.5636(13) . ?
Si2 C43 1.8745(16) . ?
Si2 C37 1.8723(16) . ?
Si2 C36 1.8953(16) . ?
Si2 C30 1.8935(15) . ?
Si1 C12 1.8903(16) . ?
Si1 C13 1.8756(16) . ?
Si1 C6 1.8943(16) . ?
Si1 C19 1.8750(17) . ?
Cl2 C49 1.758(3) . ?
Cl1 C49 1.756(3) . ?
F1 Li1 1.925(3) . ?
F2 Li2 1.888(3) . ?
F7 Li2 1.881(3) . ?
F8 Li1 1.892(3) . ?
N2 C11 1.346(2) . ?
N2 C7 1.349(2) . ?
N2 Li1 2.057(3) . ?
N1 C5 1.346(2) . ?
N1 C1 1.348(2) . ?
N1 Li1 2.026(3) . ?
N3 C29 1.344(2) . ?
N3 C25 1.351(2) . ?
N3 Li2 2.032(3) . ?
N4 C35 1.347(2) . ?
N4 C31 1.347(2) . ?
N4 Li2 2.043(3) . ?
C5 C4 1.398(2) . ?
C5 C6 1.497(2) . ?
C43 C48 1.397(2) . ?
C43 C44 1.388(2) . ?
C29 C30 1.501(2) . ?
C29 C28 1.398(2) . ?
C11 C12 1.500(2) . ?
C11 C10 1.401(2) . ?
C35 C36 1.498(2) . ?
C35 C34 1.396(2) . ?
C12 H12A 0.9900 . ?
C12 H12B 0.9900 . ?
C1 H1 0.9500 . ?
C1 C2 1.380(2) . ?
C37 C38 1.397(2) . ?
C37 C42 1.395(2) . ?
C36 H36A 0.9900 . ?
C36 H36B 0.9900 . ?
C13 C14 1.398(2) . ?
C13 C18 1.394(2) . ?
C4 H4 0.9500 . ?
C4 C3 1.381(3) . ?
C7 H7 0.9500 . ?
C7 C8 1.382(2) . ?
C6 H6A 0.9900 . ?
C6 H6B 0.9900 . ?
C10 H10 0.9500 . ?
C10 C9 1.379(2) . ?
C30 H30A 0.9900 . ?
C30 H30B 0.9900 . ?
C14 H14 0.9500 . ?
C14 C15 1.388(2) . ?
C2 H2 0.9500 . ?
C2 C3 1.384(3) . ?
C38 H38 0.9500 . ?
C38 C39 1.388(2) . ?
C19 C20 1.388(2) . ?
C19 C24A 1.410(5) . ?
C19 C24B 1.418(12) . ?
C48 H48 0.9500 . ?
C48 C47 1.391(2) . ?
C42 H42 0.9500 . ?
C42 C41 1.389(2) . ?
C8 H8 0.9500 . ?
C8 C9 1.386(3) . ?
C9 H9 0.9500 . ?
C20 H20 0.9500 . ?
C20 C21 1.393(3) . ?
C3 H3 0.9500 . ?
C25 H25 0.9500 . ?
C25 C26 1.377(3) . ?
C15 H15 0.9500 . ?
C15 C16 1.380(3) . ?
C34 H34 0.9500 . ?
C34 C33 1.378(3) . ?
C46 H46 0.9500 . ?
C46 C47 1.380(3) . ?
C46 C45 1.369(3) . ?
C18 H18 0.9500 . ?
C18 C17 1.393(3) . ?
C31 H31 0.9500 . ?
C31 C32 1.376(3) . ?
C28 H28 0.9500 . ?
C28 C27 1.378(3) . ?
C39 H39 0.9500 . ?
C39 C40 1.381(3) . ?
C44 H44 0.9500 . ?
C44 C45 1.392(3) . ?
C26 H26 0.9500 . ?
C26 C27 1.378(3) . ?
C41 H41 0.9500 . ?
C41 C40 1.382(3) . ?
C21 H21 0.9500 . ?
C21 C22 1.373(3) . ?
C47 H47 0.9500 . ?
C40 H40 0.9500 . ?
C27 H27 0.9500 . ?
C16 H16 0.9500 . ?
C16 C17 1.377(3) . ?
C32 H32 0.9500 . ?
C32 C33 1.379(3) . ?
C33 H33 0.9500 . ?
C22 H22 0.9500 . ?
C22 H22A 0.9500 . ?
C22 C23A 1.372(5) . ?
C22 C23B 1.432(13) . ?
C45 H45 0.9500 . ?
C24A H24A 0.9500 . ?
C24A C23A 1.390(6) . ?
C17 H17 0.9500 . ?
C23A H23A 0.9500 . ?
C49 H49A 0.9900 . ?
C49 H49B 0.9900 . ?
C23B H23B 0.9500 . ?
C23B C24B 1.407(13) . ?
C24B H24B 0.9500 . ?

loop_
_geom_torsion_atom_site_label_1
_geom_torsion_atom_site_label_2
_geom_torsion_atom_site_label_3
_geom_torsion_atom_site_label_4
_geom_torsion
_geom_torsion_site_symmetry_1
_geom_torsion_site_symmetry_2
_geom_torsion_site_symmetry_3
_geom_torsion_site_symmetry_4
_geom_torsion_publ_flag
P1 F2 Li2 F7 103.2(2) . . . . ?
P1 F2 Li2 N3 -144.61(17) . . . . ?
P1 F2 Li2 N4 -13.7(3) . . . . ?
P2 F7 Li2 F2 -25.4(3) . . . . ?
P2 F7 Li2 N3 -129.4(2) . . . . ?
P2 F7 Li2 N4 91.5(3) . . . . ?
P2 F8 Li1 F1 -81.7(3) . . . . ?
P2 F8 Li1 N2 22.0(4) . . . . ?
P2 F8 Li1 N1 153.2(3) . . . . ?
Si2 C43 C48 C47 176.90(14) . . . . ?
Si2 C43 C44 C45 -177.81(16) . . . . ?
Si2 C37 C38 C39 -177.58(14) . . . . ?
Si2 C37 C42 C41 176.43(14) . . . . ?
Si1 C13 C14 C15 177.79(14) . . . . ?
Si1 C13 C18 C17 -177.46(16) . . . . ?
Si1 C19 C20 C21 -172.83(14) . . . . ?
Si1 C19 C24A C23A 172.2(3) . . . . ?
Si1 C19 C24B C23B 173.3(8) . . . . ?
F1 P1 F2 Li2 -102.6(2) . . . . ?
F3 P1 F2 Li2 77.2(2) . . . . ?
F6 P1 F1 Li1 165.89(15) . . . . ?
F6 P1 F2 Li2 168.5(2) . . . . ?
F2 P1 F1 Li1 77.02(15) . . . . ?
F5 P1 F1 Li1 -11.72(15) . . . . ?
F5 P1 F2 Li2 -13.6(2) . . . . ?
F4 P1 F1 Li1 -102.37(15) . . . . ?
F7 P2 F8 Li1 113.8(3) . . . . ?
F8 P2 F7 Li2 -14.7(3) . . . . ?
F12 P2 F7 Li2 -102.6(3) . . . . ?
F12 P2 F8 Li1 -158.4(3) . . . . ?
F10 P2 F7 Li2 165.6(3) . . . . ?
N2 C11 C12 Si1 78.31(15) . . . . ?
N2 C11 C10 C9 -0.3(2) . . . . ?
N2 C7 C8 C9 -0.4(3) . . . . ?
N1 C5 C4 C3 2.3(2) . . . . ?
N1 C5 C6 Si1 95.88(14) . . . . ?
N1 C1 C2 C3 1.3(2) . . . . ?
N3 C29 C30 Si2 -83.17(16) . . . . ?
N3 C29 C28 C27 -0.9(3) . . . . ?
N3 C25 C26 C27 0.1(3) . . . . ?
N4 C35 C36 Si2 -75.52(16) . . . . ?
N4 C35 C34 C33 0.9(3) . . . . ?
N4 C31 C32 C33 0.8(3) . . . . ?
C5 N1 C1 C2 1.3(2) . . . . ?
C5 C4 C3 C2 0.4(2) . . . . ?
C43 Si2 C37 C38 81.87(14) . . . . ?
C43 Si2 C37 C42 -94.69(14) . . . . ?
C43 Si2 C36 C35 -41.60(13) . . . . ?
C43 Si2 C30 C29 -178.96(11) . . . . ?
C43 C48 C47 C46 0.9(3) . . . . ?
C43 C44 C45 C46 0.9(3) . . . . ?
C29 N3 C25 C26 -0.9(3) . . . . ?
C29 C28 C27 C26 0.0(3) . . . . ?
C11 N2 C7 C8 0.2(2) . . . . ?
C11 C10 C9 C8 0.1(2) . . . . ?
C35 N4 C31 C32 0.0(3) . . . . ?
C35 C34 C33 C32 -0.1(3) . . . . ?
C12 Si1 C13 C14 179.68(13) . . . . ?
C12 Si1 C13 C18 -1.65(18) . . . . ?
C12 Si1 C6 C5 -42.66(13) . . . . ?
C12 Si1 C19 C20 87.99(14) . . . . ?
C12 Si1 C19 C24A -78.6(3) . . . . ?
C12 Si1 C19 C24B -100.9(13) . . . . ?
C12 C11 C10 C9 176.67(15) . . . . ?
C1 N1 C5 C4 -3.1(2) . . . . ?
C1 N1 C5 C6 178.03(13) . . . . ?
C1 C2 C3 C4 -2.1(2) . . . . ?
C37 Si2 C43 C48 -142.61(14) . . . . ?
C37 Si2 C43 C44 36.55(16) . . . . ?
C37 Si2 C36 C35 -162.12(11) . . . . ?
C37 Si2 C30 C29 -59.28(13) . . . . ?
C37 C38 C39 C40 0.7(3) . . . . ?
C37 C42 C41 C40 1.5(3) . . . . ?
C36 Si2 C43 C48 97.71(14) . . . . ?
C36 Si2 C43 C44 -83.13(16) . . . . ?
C36 Si2 C37 C38 -157.38(13) . . . . ?
C36 Si2 C37 C42 26.07(15) . . . . ?
C36 Si2 C30 C29 60.68(13) . . . . ?
C36 C35 C34 C33 -176.44(17) . . . . ?
C13 Si1 C12 C11 152.26(11) . . . . ?
C13 Si1 C6 C5 78.76(13) . . . . ?
C13 Si1 C19 C20 -33.10(16) . . . . ?
C13 Si1 C19 C24A 160.3(3) . . . . ?
C13 Si1 C19 C24B 138.0(13) . . . . ?
C13 C14 C15 C16 0.0(3) . . . . ?
C13 C18 C17 C16 -0.5(3) . . . . ?
C4 C5 C6 Si1 -83.00(16) . . . . ?
C7 N2 C11 C12 -176.91(14) . . . . ?
C7 N2 C11 C10 0.1(2) . . . . ?
C7 C8 C9 C10 0.2(3) . . . . ?
C6 Si1 C12 C11 -88.48(12) . . . . ?
C6 Si1 C13 C14 59.72(15) . . . . ?
C6 Si1 C13 C18 -121.61(16) . . . . ?
C6 Si1 C19 C20 -152.68(13) . . . . ?
C6 Si1 C19 C24A 40.7(3) . . . . ?
C6 Si1 C19 C24B 18.5(13) . . . . ?
C6 C5 C4 C3 -178.87(15) . . . . ?
C10 C11 C12 Si1 -98.72(15) . . . . ?
C30 Si2 C43 C48 -22.79(15) . . . . ?
C30 Si2 C43 C44 156.37(14) . . . . ?
C30 Si2 C37 C38 -36.22(15) . . . . ?
C30 Si2 C37 C42 147.23(13) . . . . ?
C30 Si2 C36 C35 76.95(13) . . . . ?
C30 C29 C28 C27 178.99(17) . . . . ?
C14 C13 C18 C17 1.2(3) . . . . ?
C14 C15 C16 C17 0.7(3) . . . . ?
C38 C37 C42 C41 -0.2(3) . . . . ?
C38 C39 C40 C41 0.6(3) . . . . ?
C19 Si1 C12 C11 32.34(13) . . . . ?
C19 Si1 C13 C14 -61.97(15) . . . . ?
C19 Si1 C13 C18 116.69(16) . . . . ?
C19 Si1 C6 C5 -160.69(11) . . . . ?
C19 C20 C21 C22 0.3(3) . . . . ?
C19 C24A C23A C22 0.1(6) . . . . ?
C48 C43 C44 C45 1.4(3) . . . . ?
C42 C37 C38 C39 -0.9(3) . . . . ?
C42 C41 C40 C39 -1.7(3) . . . . ?
C20 C19 C24A C23A 5.3(5) . . . . ?
C20 C19 C24B C23B -15.6(17) . . . . ?
C20 C21 C22 C23A 5.3(4) . . . . ?
C20 C21 C22 C23B -15.3(12) . . . . ?
C25 N3 C29 C30 -178.59(15) . . . . ?
C25 N3 C29 C28 1.3(2) . . . . ?
C25 C26 C27 C28 0.4(3) . . . . ?
C15 C16 C17 C18 -0.5(3) . . . . ?
C34 C35 C36 Si2 101.96(16) . . . . ?
C18 C13 C14 C15 -1.0(3) . . . . ?
C31 N4 C35 C36 176.56(15) . . . . ?
C31 N4 C35 C34 -0.9(2) . . . . ?
C31 C32 C33 C34 -0.8(3) . . . . ?
C28 C29 C30 Si2 96.93(17) . . . . ?
C44 C43 C48 C47 -2.3(3) . . . . ?
C21 C22 C23A C24A -5.4(6) . . . . ?
C21 C22 C23B C24B 15.2(16) . . . . ?
C47 C46 C45 C44 -2.3(3) . . . . ?
C22 C23B C24B C19 0.2(17) . . . . ?
C45 C46 C47 C48 1.4(3) . . . . ?
C24A C19 C20 C21 -5.4(4) . . . . ?
Li2 N3 C29 C30 -3.6(2) . . . . ?
Li2 N3 C29 C28 176.32(16) . . . . ?
Li2 N3 C25 C26 -176.38(18) . . . . ?
Li2 N4 C35 C36 -20.6(2) . . . . ?
Li2 N4 C35 C34 161.94(16) . . . . ?
Li2 N4 C31 C32 -163.52(19) . . . . ?
Li1 N2 C11 C12 -0.8(2) . . . . ?
Li1 N2 C11 C10 176.20(15) . . . . ?
Li1 N2 C7 C8 -176.66(16) . . . . ?
Li1 N1 C5 C4 169.34(14) . . . . ?
Li1 N1 C5 C6 -9.6(2) . . . . ?
Li1 N1 C1 C2 -171.21(15) . . . . ?
C24B C19 C20 C21 15.9(13) . . . . ?
F9 P2 F8 Li1 -68.9(3) . . . . ?
F11 P2 F7 Li2 75.2(3) . . . . ?
F11 P2 F8 Li1 23.6(3) . . . . ?

loop_
_exptl_oxdiff_crystal_face_indexfrac_h
_exptl_oxdiff_crystal_face_indexfrac_k
_exptl_oxdiff_crystal_face_indexfrac_l
_exptl_oxdiff_crystal_face_x
_exptl_oxdiff_crystal_face_y
_exptl_oxdiff_crystal_face_z
-1.3552 -8.0065 12.9776 -0.0395 -0.1728 0.9842
2.2462 10.3950 4.9347 0.2250 0.9424 -0.2474
2.0349 8.8977 9.2458 0.2326 0.9722 0.0257
0.5058 0.6043 17.0804 0.1470 0.6084 0.7799
-2.2612 -10.5310 -4.3514 -0.2227 -0.9334 0.2813
-0.6316 -1.2338 -16.9208 -0.1570 -0.6503 -0.7433
0.4625 4.0476 -16.5221 -0.0595 -0.2410 -0.9687
-5.8913 0.9123 11.6532 -0.8164 0.2867 0.5013
5.7058 -0.2991 -12.4003 0.7783 -0.2730 -0.5654
6.2537 -4.5374 -5.5681 0.9420 -0.3326 -0.0447
-6.1829 5.0142 4.4984 -0.9425 0.3330 -0.0280
0.9192 6.6046 -14.6773 -0.0152 0.0087 -0.9998
6.7705 1.1318 -5.5506 0.9487 0.0763 -0.3069
3.4026 10.2513 -0.8196 0.3684 0.7764 -0.5114
0.3354 -9.3504 10.4400 0.2118 -0.3043 0.9287
2.6037 -10.9323 -1.2843 0.5069 -0.7347 0.4508
-4.6755 6.5826 10.5063 -0.7131 0.6762 0.1849
-5.9517 3.7846 9.4872 -0.8703 0.4149 0.2653
